data_7050343
loop_
_publ_author_name
R.Ahmad

_publ_section_title
;
Propeller-shaped chain and 2D grid coordination polymers with the
host molecule cyclotriveratrylene and (CB9H5Br5)-
;
_journal_name_full 'New J.Chem.(Nouv.J.Chim.)'
_journal_year 2004
_chemical_formula_sum 'C60 H76 B18 Br10 N2 O12 Rb2'
_chemical_formula_weight 2181.85
_chemical_name_common
;acetonitrile cyclotriveratrylene penta-bromo-1-carbaborane
rubidium(i)
;
_space_group_IT_number 14
_symmetry_cell_setting monoclinic
_symmetry_space_group_name_Hall '-P 2ybc'
_symmetry_space_group_name_H-M 'P 1 21/c 1'
_atom_sites_solution_hydrogens geom
_atom_sites_solution_primary direct
_atom_sites_solution_secondary difmap
_cell_angle_alpha 90.00
_cell_angle_beta 90.226(1)
_cell_angle_gamma 90.00
_cell_formula_units_Z 4
_cell_length_a 15.9580(2)
_cell_length_b 27.3290(4)
_cell_length_c 19.3860(3)
_cell_measurement_reflns_used ?
_cell_measurement_temperature 173(2)
_cell_measurement_theta_max ?
_cell_measurement_theta_min ?
_cell_volume 8454.5(2)
_diffrn_ambient_temperature 173(2)
_diffrn_detector_area_resol_mean ?
_diffrn_measurement_device_type CCD
_diffrn_measurement_method 'phi and omega scans'
_diffrn_radiation_monochromator graphite
_diffrn_radiation_source 'fine-focus sealed tube'
_diffrn_radiation_type MoK\a
_diffrn_radiation_wavelength 0.71073
_diffrn_reflns_av_R_equivalents 0.0629
_diffrn_reflns_av_sigmaI/netI 0.0772
_diffrn_reflns_limit_h_max 19
_diffrn_reflns_limit_h_min -19
_diffrn_reflns_limit_k_max 33
_diffrn_reflns_limit_k_min -24
_diffrn_reflns_limit_l_max 25
_diffrn_reflns_limit_l_min -25
_diffrn_reflns_number 28884
_diffrn_reflns_theta_max 27.48
_diffrn_reflns_theta_min 2.58
_diffrn_standards_decay_% ?
_diffrn_standards_interval_count ?
_diffrn_standards_interval_time ?
_diffrn_standards_number ?
_exptl_absorpt_coefficient_mu 5.937
_exptl_absorpt_correction_T_max 0.5360
_exptl_absorpt_correction_T_min 0.3421
_exptl_absorpt_correction_type multi-scan
_exptl_absorpt_process_details ?
_exptl_crystal_colour colourless
_exptl_crystal_density_diffrn 1.714
_exptl_crystal_density_meas ?
_exptl_crystal_density_method 'not measured'
_exptl_crystal_description block
_exptl_crystal_F_000 4240
_exptl_crystal_size_max 0.23
_exptl_crystal_size_mid 0.16
_exptl_crystal_size_min 0.12
_refine_ls_extinction_coef ?
_refine_ls_extinction_method none
_refine_ls_goodness_of_fit_ref 1.020
_refine_ls_hydrogen_treatment noref
_refine_ls_matrix_type full
_refine_ls_number_parameters 951
_refine_ls_number_reflns 12936
_refine_ls_number_restraints 0
_refine_ls_restrained_S_all 1.020
_refine_ls_R_factor_all 0.0860
_refine_ls_R_factor_gt 0.0510
_refine_ls_shift/su_max 0.001
_refine_ls_shift/su_mean 0.000
_refine_ls_structure_factor_coef Fsqd
_refine_ls_weighting_details 'calc w=1/[\s^2^(Fo^2^)+(0.0720P)^2^+0.4662P] where P=(Fo^2^+2Fc^2^)/3'
_refine_ls_weighting_scheme calc
_refine_ls_wR_factor_gt 0.1182
_refine_ls_wR_factor_ref 0.1355
_reflns_number_gt 8970
_reflns_number_total 12936
_reflns_threshold_expression >2sigma(I)
_cod_original_sg_symbol_H-M 'P 21/c'
_cod_database_code 7050343

loop_
_symmetry_equiv_pos_as_xyz
'x, y, z'
'-x, y+1/2, -z+1/2'
'-x, -y, -z'
'x, -y-1/2, z-1/2'

loop_
_atom_site_label
_atom_site_type_symbol
_atom_site_fract_x
_atom_site_fract_y
_atom_site_fract_z
_atom_site_U_iso_or_equiv
_atom_site_adp_type
_atom_site_occupancy
_atom_site_symmetry_multiplicity
_atom_site_calc_flag
_atom_site_refinement_flags
_atom_site_disorder_assembly
_atom_site_disorder_group
Rb2 Rb 0.73896(4) 0.36114(3) 0.58492(3) 0.02856(17) Uani 1 1 d . . .
Br1 Br 0.29684(4) 0.18221(3) 0.69291(4) 0.0427(2) Uani 1 1 d . . .
O1 O 0.2943(2) 0.26147(18) 0.46181(19) 0.0311(12) Uani 1 1 d . . .
N2 N 0.5595(4) 0.3296(3) 0.6201(4) 0.064(2) Uani 1 1 d . . .
C1 C 0.1766(4) 0.3292(3) 0.5886(3) 0.0284(17) Uani 1 1 d . . .
H1 H 0.1334 0.3229 0.6210 0.034 Uiso 1 1 calc R . .
B1 B 0.4030(4) 0.1485(3) 0.6877(4) 0.0275(18) Uani 1 1 d . . .
Rb1 Rb 1.24376(4) 0.15549(3) 0.49574(3) 0.02743(17) Uani 1 1 d . . .
Br2 Br 0.45861(4) 0.19773(3) 0.54893(3) 0.0412(2) Uani 1 1 d . . .
O2 O 0.1770(2) 0.24417(19) 0.5508(2) 0.0310(11) Uani 1 1 d . . .
N1 N 1.0628(4) 0.1782(3) 0.4453(3) 0.058(2) Uani 1 1 d . . .
C2 C 0.2087(3) 0.3763(3) 0.5834(3) 0.0250(16) Uani 1 1 d . . .
B2 B 0.4789(4) 0.1538(3) 0.6275(3) 0.0313(19) Uani 1 1 d . . .
Br3 Br 0.50617(4) 0.22366(3) 0.77740(3) 0.0459(2) Uani 1 1 d . . .
O3 O 0.2426(3) 0.3194(2) 0.84911(19) 0.0358(12) Uani 1 1 d . . .
C3 C 0.1805(4) 0.4132(3) 0.6371(3) 0.0298(17) Uani 1 1 d . . .
H3A H 0.1206 0.4079 0.6479 0.036 Uiso 1 1 calc R . .
H3B H 0.1868 0.4468 0.6187 0.036 Uiso 1 1 calc R . .
B3 B 0.4967(4) 0.1658(4) 0.7207(3) 0.033(2) Uani 1 1 d . . .
Br4 Br 0.38524(5) 0.08835(3) 0.82391(3) 0.0455(2) Uani 1 1 d . . .
O4 O 0.3671(3) 0.3765(2) 0.8829(2) 0.0444(15) Uani 1 1 d . . .
C4 C 0.2330(4) 0.4076(3) 0.7026(3) 0.0262(16) Uani 1 1 d . . .
B4 B 0.4469(4) 0.1070(4) 0.7402(3) 0.033(2) Uani 1 1 d . . .
Br5 Br 0.34240(4) 0.05741(3) 0.59907(3) 0.0431(2) Uani 1 1 d . . .
O5 O 0.6372(3) 0.44950(19) 0.6341(2) 0.0358(12) Uani 1 1 d . . .
C5 C 0.2124(4) 0.3681(3) 0.7468(3) 0.0291(17) Uani 1 1 d . . .
H5 H 0.1648 0.3486 0.7361 0.035 Uiso 1 1 calc R . .
B5 B 0.4283(4) 0.0949(3) 0.6483(3) 0.032(2) Uani 1 1 d . . .
Br6 Br 0.79692(4) 0.34996(4) 0.34203(4) 0.0544(3) Uani 1 1 d . . .
O6 O 0.6149(2) 0.4235(2) 0.50576(19) 0.0331(12) Uani 1 1 d . . .
C6 C 0.2591(4) 0.3570(3) 0.8047(3) 0.0278(16) Uani 1 1 d . . .
B6 B 0.5334(5) 0.0975(4) 0.6126(4) 0.035(2) Uani 1 1 d . . .
H6 H 0.5464 0.0847 0.5588 0.042 Uiso 1 1 calc R . .
Br7 Br 0.91498(5) 0.46194(3) 0.26074(3) 0.0495(2) Uani 1 1 d . . .
O7 O 1.1399(2) 0.06336(18) 0.45476(19) 0.0271(11) Uani 1 1 d . . .
C7 C 0.3267(4) 0.3879(3) 0.8221(3) 0.0315(18) Uani 1 1 d . . .
B7 B 0.5825(4) 0.1463(4) 0.6642(4) 0.040(2) Uani 1 1 d . . .
H7 H 0.6348 0.1720 0.6513 0.048 Uiso 1 1 calc R . .
Br8 Br 1.01722(4) 0.30783(3) 0.28099(3) 0.0412(2) Uani 1 1 d . . .
O8 O 1.1217(2) 0.09601(18) 0.58052(18) 0.0287(11) Uani 1 1 d . . .
C8 C 0.3477(4) 0.4258(3) 0.7790(3) 0.0297(17) Uani 1 1 d . . .
H8 H 0.3944 0.4458 0.7908 0.036 Uiso 1 1 calc R . .
B8 B 0.5597(5) 0.1132(4) 0.7437(4) 0.038(2) Uani 1 1 d . . .
H8A H 0.5941 0.1125 0.7942 0.045 Uiso 1 1 calc R . .
Br9 Br 0.92928(5) 0.30828(3) 0.50049(4) 0.0490(2) Uani 1 1 d . . .
O9 O 0.8049(2) 0.25794(18) 0.61577(19) 0.0293(11) Uani 1 1 d . . .
C9 C 0.3027(4) 0.4363(3) 0.7180(3) 0.0254(15) Uani 1 1 d . . .
B9 B 0.5110(5) 0.0634(4) 0.6932(3) 0.040(2) Uani 1 1 d . . .
H9 H 0.5066 0.0232 0.7036 0.048 Uiso 1 1 calc R . .
Br10 Br 0.83248(4) 0.45334(3) 0.47871(3) 0.03486(19) Uani 1 1 d . . .
O10 O 0.6946(3) 0.27197(19) 0.5195(2) 0.0353(12) Uani 1 1 d . . .
C10 C 0.3350(4) 0.4765(3) 0.6716(3) 0.0295(16) Uani 1 1 d . . .
H10A H 0.3552 0.5039 0.7007 0.035 Uiso 1 1 calc R . .
H10B H 0.2880 0.4889 0.6431 0.035 Uiso 1 1 calc R . .
B10 B 0.9024(4) 0.3767(3) 0.3717(3) 0.032(2) Uani 1 1 d . . .
O11 O 0.7402(3) 0.1715(2) 0.22768(19) 0.0368(13) Uani 1 1 d . . .
C11 C 0.4054(4) 0.4606(3) 0.6241(3) 0.0252(15) Uani 1 1 d . . .
B11 B 0.9578(5) 0.4242(3) 0.3391(3) 0.0298(19) Uani 1 1 d . . .
O12 O 0.8615(3) 0.1118(2) 0.20151(19) 0.0396(13) Uani 1 1 d . . .
C12 C 0.4876(4) 0.4621(3) 0.6505(3) 0.0258(15) Uani 1 1 d . . .
H12 H 0.4963 0.4722 0.6969 0.031 Uiso 1 1 calc R . .
B12 B 1.0007(4) 0.3606(3) 0.3473(3) 0.0290(19) Uani 1 1 d . . .
C13 C 0.5555(4) 0.4493(3) 0.6113(3) 0.0273(16) Uani 1 1 d . . .
B13 B 0.9668(5) 0.3592(3) 0.4383(3) 0.0293(18) Uani 1 1 d . . .
C14 C 0.5434(4) 0.4355(3) 0.5426(3) 0.0255(15) Uani 1 1 d . . .
B14 B 0.9241(4) 0.4213(3) 0.4296(3) 0.0273(18) Uani 1 1 d . . .
C15 C 0.4635(3) 0.4328(3) 0.5171(3) 0.0255(15) Uani 1 1 d . . .
H15 H 0.4553 0.4224 0.4708 0.031 Uiso 1 1 calc R . .
B15 B 1.0710(4) 0.4135(4) 0.3467(3) 0.033(2) Uani 1 1 d . . .
H15A H 1.1138 0.4202 0.3020 0.039 Uiso 1 1 calc R . .
C16 C 0.3935(4) 0.4447(3) 0.5567(3) 0.0285(16) Uani 1 1 d . . .
B16 B 1.0764(4) 0.3683(3) 0.4164(3) 0.031(2) Uani 1 1 d . . .
H16 H 1.1240 0.3392 0.4271 0.037 Uiso 1 1 calc R . .
C17 C 0.3074(4) 0.4370(3) 0.5238(3) 0.0279(16) Uani 1 1 d . . .
H17A H 0.2684 0.4617 0.5429 0.033 Uiso 1 1 calc R . .
H17B H 0.3120 0.4431 0.4737 0.033 Uiso 1 1 calc R . .
B17 B 1.0228(4) 0.4107(3) 0.4743(4) 0.0309(19) Uani 1 1 d . . .
H17 H 1.0275 0.4153 0.5316 0.037 Uiso 1 1 calc R . .
C18 C 0.2701(3) 0.3871(3) 0.5343(3) 0.0229(15) Uani 1 1 d . . .
B18 B 1.0165(5) 0.4559(3) 0.4057(3) 0.0303(19) Uani 1 1 d . . .
H18 H 1.0161 0.4968 0.4079 0.036 Uiso 1 1 calc R . .
C19 C 0.2991(3) 0.3480(3) 0.4925(3) 0.0279(17) Uani 1 1 d . . .
H19 H 0.3406 0.3544 0.4586 0.033 Uiso 1 1 calc R . .
C20 C 0.2689(3) 0.3012(3) 0.4996(3) 0.0238(16) Uani 1 1 d . . .
C21 C 0.2053(3) 0.2918(3) 0.5485(3) 0.0245(15) Uani 1 1 d . . .
C22 C 0.1099(4) 0.2338(3) 0.5973(3) 0.0389(19) Uani 1 1 d . . .
H22A H 0.1295 0.2380 0.6449 0.058 Uiso 1 1 calc R . .
H22B H 0.0911 0.2000 0.5905 0.058 Uiso 1 1 calc R . .
H22C H 0.0633 0.2562 0.5882 0.058 Uiso 1 1 calc R . .
C23 C 0.1868(4) 0.2822(3) 0.8249(3) 0.0402(19) Uani 1 1 d . . .
H23A H 0.1308 0.2961 0.8182 0.060 Uiso 1 1 calc R . .
H23B H 0.1840 0.2557 0.8590 0.060 Uiso 1 1 calc R . .
H23C H 0.2072 0.2691 0.7810 0.060 Uiso 1 1 calc R . .
C24 C 0.4398(5) 0.4055(4) 0.8997(4) 0.072(3) Uani 1 1 d . . .
H24A H 0.4827 0.4009 0.8642 0.108 Uiso 1 1 calc R . .
H24B H 0.4622 0.3953 0.9446 0.108 Uiso 1 1 calc R . .
H24C H 0.4240 0.4401 0.9018 0.108 Uiso 1 1 calc R . .
C25 C 0.6494(4) 0.4576(3) 0.7064(3) 0.047(2) Uani 1 1 d . . .
H25A H 0.6232 0.4886 0.7197 0.071 Uiso 1 1 calc R . .
H25B H 0.7096 0.4590 0.7166 0.071 Uiso 1 1 calc R . .
H25C H 0.6239 0.4308 0.7325 0.071 Uiso 1 1 calc R . .
C26 C 0.6042(4) 0.4170(3) 0.4331(3) 0.0319(17) Uani 1 1 d . . .
H26A H 0.5705 0.3876 0.4244 0.048 Uiso 1 1 calc R . .
H26B H 0.6592 0.4133 0.4113 0.048 Uiso 1 1 calc R . .
H26C H 0.5756 0.4456 0.4136 0.048 Uiso 1 1 calc R . .
C27 C 0.3585(4) 0.2698(3) 0.4114(3) 0.0365(18) Uani 1 1 d . . .
H27A H 0.3380 0.2930 0.3766 0.055 Uiso 1 1 calc R . .
H27B H 0.3731 0.2388 0.3891 0.055 Uiso 1 1 calc R . .
H27C H 0.4083 0.2834 0.4342 0.055 Uiso 1 1 calc R . .
C28 C 0.9894(4) 0.0488(3) 0.4438(3) 0.0258(16) Uani 1 1 d . . .
H28 H 0.9962 0.0357 0.3987 0.031 Uiso 1 1 calc R . .
C29 C 1.0589(3) 0.0650(3) 0.4798(3) 0.0241(15) Uani 1 1 d . . .
C30 C 1.0500(3) 0.0830(3) 0.5465(3) 0.0236(15) Uani 1 1 d . . .
C31 C 0.9705(3) 0.0858(3) 0.5748(3) 0.0241(15) Uani 1 1 d . . .
H31 H 0.9643 0.0983 0.6202 0.029 Uiso 1 1 calc R . .
C32 C 0.8986(4) 0.0707(3) 0.5384(3) 0.0273(15) Uani 1 1 d . . .
C33 C 0.8140(4) 0.0791(3) 0.5721(3) 0.0296(17) Uani 1 1 d . . .
H33A H 0.7743 0.0537 0.5560 0.036 Uiso 1 1 calc R . .
H33B H 0.8202 0.0756 0.6227 0.036 Uiso 1 1 calc R . .
C34 C 0.7777(4) 0.1292(3) 0.5562(3) 0.0281(16) Uani 1 1 d . . .
C35 C 0.8065(4) 0.1701(3) 0.5942(3) 0.0251(15) Uani 1 1 d . . .
H35 H 0.8465 0.1650 0.6299 0.030 Uiso 1 1 calc R . .
C36 C 0.7789(3) 0.2169(3) 0.5816(3) 0.0281(17) Uani 1 1 d . . .
C37 C 0.7185(3) 0.2249(3) 0.5292(3) 0.0245(15) Uani 1 1 d . . .
C38 C 0.6891(4) 0.1849(3) 0.4930(3) 0.0279(17) Uani 1 1 d . . .
H38 H 0.6473 0.1899 0.4588 0.034 Uiso 1 1 calc R . .
C39 C 0.7180(4) 0.1374(3) 0.5043(3) 0.0253(15) Uani 1 1 d . . .
C40 C 0.6860(4) 0.0970(3) 0.4556(3) 0.0295(17) Uani 1 1 d . . .
H40A H 0.6921 0.0647 0.4780 0.035 Uiso 1 1 calc R . .
H40B H 0.6258 0.1023 0.4453 0.035 Uiso 1 1 calc R . .
C41 C 0.7360(3) 0.0980(3) 0.3889(3) 0.0243(15) Uani 1 1 d . . .
C42 C 0.7146(4) 0.1328(3) 0.3388(3) 0.0270(16) Uani 1 1 d . . .
H42 H 0.6683 0.1538 0.3470 0.032 Uiso 1 1 calc R . .
C43 C 0.7580(4) 0.1378(3) 0.2783(3) 0.0278(16) Uani 1 1 d . . .
C44 C 0.8250(4) 0.1063(3) 0.2651(3) 0.0292(17) Uani 1 1 d . . .
C45 C 0.8459(4) 0.0717(3) 0.3143(3) 0.0293(16) Uani 1 1 d . . .
H45 H 0.8905 0.0496 0.3050 0.035 Uiso 1 1 calc R . .
C46 C 0.8042(3) 0.0682(3) 0.3765(3) 0.0246(15) Uani 1 1 d . . .
C47 C 0.8361(4) 0.0309(3) 0.4299(3) 0.0277(15) Uani 1 1 d . . .
H47A H 0.7897 0.0219 0.4612 0.033 Uiso 1 1 calc R . .
H47B H 0.8545 0.0009 0.4058 0.033 Uiso 1 1 calc R . .
C48 C 0.9090(4) 0.0512(3) 0.4725(3) 0.0270(16) Uani 1 1 d . . .
C49 C 1.1491(4) 0.0469(3) 0.3854(3) 0.0334(18) Uani 1 1 d . . .
H49A H 1.1264 0.0137 0.3811 0.050 Uiso 1 1 calc R . .
H49B H 1.2086 0.0467 0.3731 0.050 Uiso 1 1 calc R . .
H49C H 1.1185 0.0689 0.3543 0.050 Uiso 1 1 calc R . .
C50 C 1.1179(4) 0.0966(3) 0.6553(3) 0.0369(19) Uani 1 1 d . . .
H50A H 1.0839 0.1244 0.6704 0.055 Uiso 1 1 calc R . .
H50B H 1.1747 0.0996 0.6742 0.055 Uiso 1 1 calc R . .
H50C H 1.0925 0.0661 0.6716 0.055 Uiso 1 1 calc R . .
C51 C 0.8687(4) 0.2514(3) 0.6682(3) 0.041(2) Uani 1 1 d . . .
H51A H 0.8471 0.2301 0.7047 0.062 Uiso 1 1 calc R . .
H51B H 0.8836 0.2833 0.6878 0.062 Uiso 1 1 calc R . .
H51C H 0.9184 0.2365 0.6476 0.062 Uiso 1 1 calc R . .
C52 C 0.6346(4) 0.2813(3) 0.4656(3) 0.044(2) Uani 1 1 d . . .
H52A H 0.6605 0.2749 0.4207 0.067 Uiso 1 1 calc R . .
H52B H 0.6165 0.3155 0.4677 0.067 Uiso 1 1 calc R . .
H52C H 0.5860 0.2598 0.4715 0.067 Uiso 1 1 calc R . .
C53 C 0.6810(4) 0.2085(3) 0.2448(3) 0.043(2) Uani 1 1 d . . .
H53A H 0.6259 0.1935 0.2520 0.065 Uiso 1 1 calc R . .
H53B H 0.6774 0.2322 0.2070 0.065 Uiso 1 1 calc R . .
H53C H 0.6989 0.2251 0.2871 0.065 Uiso 1 1 calc R . .
C54 C 0.9305(5) 0.0798(4) 0.1853(4) 0.077(4) Uani 1 1 d . . .
H54A H 0.9765 0.0855 0.2179 0.116 Uiso 1 1 calc R . .
H54B H 0.9498 0.0864 0.1382 0.116 Uiso 1 1 calc R . .
H54C H 0.9121 0.0457 0.1886 0.116 Uiso 1 1 calc R . .
C55 C 0.5974(4) 0.0894(3) 0.6752(3) 0.046(2) Uani 1 1 d . . .
H55 H 0.6592 0.0702 0.6713 0.055 Uiso 1 1 calc R . .
C56 C 1.0975(4) 0.4252(3) 0.4250(3) 0.0380(19) Uani 1 1 d . . .
H56 H 1.1591 0.4410 0.4418 0.046 Uiso 1 1 calc R . .
C58 C 0.4915(5) 0.3243(3) 0.6357(3) 0.0389(19) Uani 1 1 d . . .
C59 C 0.4061(4) 0.3178(3) 0.6559(3) 0.040(2) Uani 1 1 d . . .
H59A H 0.4018 0.2893 0.6863 0.048 Uiso 1 1 calc R . .
H59B H 0.3713 0.3126 0.6148 0.048 Uiso 1 1 calc R . .
H59C H 0.3868 0.3470 0.6804 0.048 Uiso 1 1 calc R . .
C60 C 0.9937(5) 0.1838(4) 0.4298(4) 0.048(2) Uani 1 1 d . . .
C61 C 0.9069(4) 0.1898(4) 0.4096(4) 0.050(2) Uani 1 1 d . . .
H61A H 0.9008 0.2198 0.3825 0.060 Uiso 1 1 calc R . .
H61B H 0.8720 0.1919 0.4510 0.060 Uiso 1 1 calc R . .
H61C H 0.8893 0.1616 0.3818 0.060 Uiso 1 1 calc R . .
